data_2237980
loop_
_publ_author_name
'Gergela, David'
'Rouchal, Michal'
'Barto\<s, Peter'
'V\'icha, Robert'

_publ_section_title
;
 <i>N</i>-Benzyl-9-isopropyl-9<i>H</i>-purin-6-amine
;
_journal_coeditor_code PK2482
_journal_issue 6
_journal_name_full 'Acta Crystallographica Section E'
_journal_page_first o954
_journal_page_last o955
_journal_paper_doi 10.1107/S1600536813013500
_journal_volume 69
_journal_year 2013
_chemical_formula_analytical 'C15 H17 N5'
_chemical_formula_iupac 'C15 H17 N5'
_chemical_formula_moiety 'C15 H17 N5'
_chemical_formula_structural 'C15 H17 N5'
_chemical_formula_sum 'C15 H17 N5'
_chemical_formula_weight 267.34
_chemical_melting_point 390
_chemical_name_systematic
;
<i>N</i>-Benzyl-9-isopropyl-9<i>H</i>-purin-6-amine
;
_space_group_IT_number 14
_symmetry_cell_setting monoclinic
_symmetry_space_group_name_Hall '-P 2ybc'
_symmetry_space_group_name_H-M 'P 1 21/c 1'
_cell_angle_alpha 90.00
_cell_angle_beta 114.274(5)
_cell_angle_gamma 90.00
_cell_formula_units_Z 8
_cell_length_a 12.9926(5)
_cell_length_b 21.1673(7)
_cell_length_c 11.2622(6)
_cell_measurement_reflns_used 6488
_cell_measurement_temperature 120(2)
_cell_measurement_theta_max 27.29
_cell_measurement_theta_min 2.88
_cell_volume 2823.5(2)
_computing_cell_refinement 'CrysAlis RED (Oxford Diffraction, 2009)'
_computing_data_collection 'CrysAlis CCD (Oxford Diffraction, 2009)'
_computing_data_reduction 'CrysAlis RED (Oxford Diffraction, 2009)'
_computing_molecular_graphics 'ORTEP-3 for Windows (Farrugia, 2012) and Mercury (Macrae <i>et al.</i>, 2008)'
_computing_publication_material 'SHELXL97 (Sheldrick, 2008)'
_computing_structure_refinement 'SHELXL97 (Sheldrick, 2008)'
_computing_structure_solution 'SHELXS97 (Sheldrick, 2008)'
_diffrn_ambient_temperature 120(2)
_diffrn_detector_area_resol_mean 8.4353
_diffrn_measured_fraction_theta_full 0.998
_diffrn_measured_fraction_theta_max 0.998
_diffrn_measurement_device_type 'Oxford Diffraction Xcalibur (Sapphire2)'
_diffrn_measurement_method '\w scan'
_diffrn_radiation_monochromator graphite
_diffrn_radiation_source 'Enhance (Mo) X-ray Source'
_diffrn_radiation_type MoK\a
_diffrn_radiation_wavelength 0.71073
_diffrn_reflns_av_R_equivalents 0.0347
_diffrn_reflns_av_sigmaI/netI 0.0534
_diffrn_reflns_limit_h_max 15
_diffrn_reflns_limit_h_min -15
_diffrn_reflns_limit_k_max 23
_diffrn_reflns_limit_k_min -25
_diffrn_reflns_limit_l_max 10
_diffrn_reflns_limit_l_min -13
_diffrn_reflns_number 21460
_diffrn_reflns_theta_full 25.00
_diffrn_reflns_theta_max 25.00
_diffrn_reflns_theta_min 3.26
_diffrn_standards_number 0
_exptl_absorpt_coefficient_mu 0.080
_exptl_absorpt_correction_T_max 1.00000
_exptl_absorpt_correction_T_min 0.94189
_exptl_absorpt_correction_type multi-scan
_exptl_absorpt_process_details '(CrysAlis RED; Oxford Diffraction, 2009)'
_exptl_crystal_colour colourless
_exptl_crystal_density_diffrn 1.258
_exptl_crystal_density_method 'not measured'
_exptl_crystal_description pyramid
_exptl_crystal_F_000 1136
_exptl_crystal_size_max 0.50
_exptl_crystal_size_mid 0.38
_exptl_crystal_size_min 0.20
_refine_diff_density_max 0.128
_refine_diff_density_min -0.159
_refine_ls_extinction_method none
_refine_ls_goodness_of_fit_ref 0.829
_refine_ls_hydrogen_treatment mixed
_refine_ls_matrix_type full
_refine_ls_number_parameters 373
_refine_ls_number_reflns 4972
_refine_ls_number_restraints 0
_refine_ls_restrained_S_all 0.829
_refine_ls_R_factor_all 0.0552
_refine_ls_R_factor_gt 0.0293
_refine_ls_shift/su_max 0.001
_refine_ls_shift/su_mean 0.000
_refine_ls_structure_factor_coef Fsqd
_refine_ls_weighting_details 'calc w=1/[\s^2^(Fo^2^)+(0.0275P)^2^] where P=(Fo^2^+2Fc^2^)/3'
_refine_ls_weighting_scheme calc
_refine_ls_wR_factor_gt 0.0546
_refine_ls_wR_factor_ref 0.0575
_reflns_number_gt 3280
_reflns_number_total 4972
_reflns_threshold_expression I>2\s(I)
_cod_data_source_file pk2482.cif
_cod_data_source_block I
_cod_original_sg_symbol_H-M 'P 21/c'
_cod_database_code 2237980
_cod_database_fobs_code 2237980

loop_
_symmetry_equiv_pos_as_xyz
'x, y, z'
'-x, y+1/2, -z+1/2'
'-x, -y, -z'
'x, -y-1/2, z-1/2'

loop_
_atom_site_type_symbol
_atom_site_label
_atom_site_fract_x
_atom_site_fract_y
_atom_site_fract_z
_atom_site_U_iso_or_equiv
_atom_site_adp_type
_atom_site_calc_flag
_atom_site_refinement_flags
_atom_site_occupancy
_atom_site_symmetry_multiplicity
N N1 0.48434(8) 0.47471(5) 0.65985(10) 0.0260(3) Uani d . 1 1
N N2 0.35401(8) 0.55081(5) 0.51464(10) 0.0262(3) Uani d . 1 1
N N3 0.61994(8) 0.62964(5) 0.66899(10) 0.0313(3) Uani d . 1 1
N N4 0.44524(8) 0.65164(5) 0.51961(10) 0.0263(3) Uani d . 1 1
N N5 0.67119(9) 0.49857(5) 0.79188(10) 0.0265(3) Uani d . 1 1
C C1 0.57003(10) 0.51658(6) 0.70266(12) 0.0241(3) Uani d . 1 1
C C2 0.38440(10) 0.49452(6) 0.57007(12) 0.0279(3) Uani d . 1 1
H H2 0.3265 0.4634 0.5419 0.033 Uiso calc R 1 1
C C3 0.44264(10) 0.59076(6) 0.55935(12) 0.0235(3) Uani d . 1 1
C C4 0.54997(10) 0.57782(6) 0.65076(11) 0.0235(3) Uani d . 1 1
C C5 0.55292(10) 0.67225(6) 0.58899(12) 0.0324(3) Uani d . 1 1
H H5 0.5775 0.7136 0.5804 0.039 Uiso calc R 1 1
C C6 0.34853(10) 0.68646(6) 0.42406(12) 0.0264(3) Uani d . 1 1
H H6 0.2996 0.6553 0.3584 0.032 Uiso calc R 1 1
C C7 0.38698(11) 0.73471(7) 0.35260(13) 0.0440(4) Uani d . 1 1
H H7A 0.4339 0.7141 0.3146 0.066 Uiso calc R 1 1
H H7B 0.4310 0.7676 0.4136 0.066 Uiso calc R 1 1
H H7C 0.3210 0.7538 0.2831 0.066 Uiso calc R 1 1
C C8 0.27902(11) 0.71513(6) 0.48996(13) 0.0374(4) Uani d . 1 1
H H8A 0.2602 0.6824 0.5394 0.056 Uiso calc R 1 1
H H8B 0.2093 0.7329 0.4239 0.056 Uiso calc R 1 1
H H8C 0.3224 0.7487 0.5493 0.056 Uiso calc R 1 1
C C9 0.69743(10) 0.43519(6) 0.84296(12) 0.0275(3) Uani d . 1 1
H H9A 0.7664 0.4207 0.8340 0.033 Uiso calc R 1 1
H H9B 0.6349 0.4068 0.7898 0.033 Uiso calc R 1 1
C C10 0.71588(10) 0.42924(6) 0.98378(12) 0.0226(3) Uani d . 1 1
C C11 0.65661(10) 0.46597(6) 1.03600(13) 0.0289(3) Uani d . 1 1
H H11 0.6031 0.4958 0.9824 0.035 Uiso calc R 1 1
C C12 0.67436(11) 0.45977(7) 1.16490(13) 0.0369(4) Uani d . 1 1
H H12 0.6325 0.4850 1.1992 0.044 Uiso calc R 1 1
C C13 0.75233(11) 0.41715(7) 1.24409(14) 0.0381(4) Uani d . 1 1
H H13 0.7646 0.4131 1.3329 0.046 Uiso calc R 1 1
C C14 0.81238(11) 0.38046(6) 1.19388(14) 0.0363(4) Uani d . 1 1
H H14 0.8666 0.3511 1.2481 0.044 Uiso calc R 1 1
C C15 0.79357(10) 0.38652(6) 1.06441(13) 0.0289(3) Uani d . 1 1
H H15 0.8349 0.3608 1.0302 0.035 Uiso calc R 1 1
N N21 1.00117(8) 0.72864(5) 0.95195(10) 0.0239(3) Uani d . 1 1
N N22 1.08432(8) 0.68113(5) 1.16590(9) 0.0236(3) Uani d . 1 1
N N23 0.87221(8) 0.57374(5) 0.96305(10) 0.0279(3) Uani d . 1 1
N N24 0.99893(8) 0.57966(5) 1.17200(10) 0.0256(3) Uani d . 1 1
N N25 0.85603(9) 0.68204(5) 0.77541(10) 0.0260(3) Uani d . 1 1
C C21 0.92837(9) 0.68029(6) 0.90160(12) 0.0220(3) Uani d . 1 1
C C22 1.07258(10) 0.72557(6) 1.07788(12) 0.0252(3) Uani d . 1 1
H H22 1.1224 0.7605 1.1090 0.030 Uiso calc R 1 1
C C23 1.01033(9) 0.63394(6) 1.11174(12) 0.0214(3) Uani d . 1 1
C C24 0.93237(9) 0.62980(6) 0.98385(12) 0.0215(3) Uani d . 1 1
C C25 0.91468(10) 0.54632(6) 1.07785(13) 0.0310(3) Uani d . 1 1
H H25 0.8889 0.5066 1.0940 0.037 Uiso calc R 1 1
C C26 1.05832(10) 0.56472(6) 1.31163(12) 0.0297(3) Uani d . 1 1
H H26 1.1349 0.5846 1.3442 0.036 Uiso calc R 1 1
C C27 1.07405(11) 0.49430(6) 1.33211(13) 0.0417(4) Uani d . 1 1
H H27A 1.1117 0.4776 1.2791 0.063 Uiso calc R 1 1
H H27B 1.0002 0.4740 1.3062 0.063 Uiso calc R 1 1
H H27C 1.1204 0.4856 1.4243 0.063 Uiso calc R 1 1
C C28 0.99545(12) 0.59390(7) 1.38523(14) 0.0486(4) Uani d . 1 1
H H28A 0.9907 0.6397 1.3718 0.073 Uiso calc R 1 1
H H28B 1.0358 0.5847 1.4783 0.073 Uiso calc R 1 1
H H28C 0.9192 0.5761 1.3532 0.073 Uiso calc R 1 1
C C29 0.85268(10) 0.73381(6) 0.68906(12) 0.0278(3) Uani d . 1 1
H H29A 0.8387 0.7163 0.6023 0.033 Uiso calc R 1 1
H H29B 0.9275 0.7546 0.7232 0.033 Uiso calc R 1 1
C C30 0.76355(10) 0.78312(6) 0.67322(12) 0.0246(3) Uani d . 1 1
C C31 0.73658(10) 0.79940(6) 0.77588(13) 0.0307(3) Uani d . 1 1
H H31 0.7761 0.7802 0.8586 0.037 Uiso calc R 1 1
C C32 0.65295(11) 0.84318(6) 0.75992(14) 0.0376(4) Uani d . 1 1
H H32 0.6350 0.8537 0.8312 0.045 Uiso calc R 1 1
C C33 0.59581(12) 0.87150(6) 0.64080(16) 0.0429(4) Uani d . 1 1
H H33 0.5379 0.9013 0.6295 0.051 Uiso calc R 1 1
C C34 0.62262(11) 0.85664(6) 0.53779(15) 0.0405(4) Uani d . 1 1
H H34 0.5840 0.8766 0.4558 0.049 Uiso calc R 1 1
C C35 0.70600(10) 0.81253(6) 0.55402(13) 0.0321(3) Uani d . 1 1
H H35 0.7240 0.8023 0.4827 0.038 Uiso calc R 1 1
H H5N 0.7264(11) 0.5272(6) 0.8262(12) 0.037(4) Uiso d . 1 1
H H25N 0.7954(10) 0.6558(6) 0.7491(12) 0.037(4) Uiso d . 1 1

loop_
_atom_site_aniso_label
_atom_site_aniso_U_11
_atom_site_aniso_U_22
_atom_site_aniso_U_33
_atom_site_aniso_U_12
_atom_site_aniso_U_13
_atom_site_aniso_U_23
N1 0.0217(6) 0.0304(6) 0.0255(6) -0.0021(5) 0.0093(5) -0.0038(5)
N2 0.0209(6) 0.0308(7) 0.0259(7) -0.0027(5) 0.0087(5) -0.0041(5)
N3 0.0241(6) 0.0316(7) 0.0299(7) -0.0035(5) 0.0026(5) 0.0040(6)
N4 0.0201(6) 0.0298(7) 0.0243(6) 0.0000(5) 0.0043(5) 0.0002(5)
N5 0.0222(6) 0.0272(7) 0.0248(7) -0.0012(5) 0.0045(5) 0.0000(5)
C1 0.0220(7) 0.0327(8) 0.0194(8) -0.0008(6) 0.0103(6) -0.0048(6)
C2 0.0223(7) 0.0328(8) 0.0292(8) -0.0045(6) 0.0114(6) -0.0062(7)
C3 0.0206(7) 0.0300(8) 0.0204(8) -0.0003(6) 0.0090(6) -0.0034(6)
C4 0.0213(7) 0.0280(8) 0.0198(8) -0.0021(6) 0.0072(6) -0.0017(6)
C5 0.0236(7) 0.0333(8) 0.0328(9) -0.0048(6) 0.0042(6) 0.0021(7)
C6 0.0214(7) 0.0328(8) 0.0201(8) 0.0026(6) 0.0036(6) -0.0001(6)
C7 0.0321(8) 0.0602(11) 0.0350(9) 0.0074(7) 0.0092(7) 0.0188(8)
C8 0.0387(8) 0.0418(9) 0.0317(9) 0.0115(7) 0.0144(7) 0.0023(7)
C9 0.0248(7) 0.0263(8) 0.0299(8) 0.0037(6) 0.0097(6) -0.0034(6)
C10 0.0199(7) 0.0197(7) 0.0274(8) -0.0027(6) 0.0089(6) -0.0033(6)
C11 0.0247(7) 0.0306(8) 0.0298(9) 0.0048(6) 0.0097(6) 0.0000(7)
C12 0.0360(8) 0.0450(10) 0.0338(9) 0.0042(7) 0.0186(7) -0.0038(7)
C13 0.0426(9) 0.0442(9) 0.0302(9) -0.0042(7) 0.0176(7) 0.0040(7)
C14 0.0370(8) 0.0307(9) 0.0387(10) 0.0045(7) 0.0132(7) 0.0126(7)
C15 0.0289(7) 0.0216(8) 0.0379(9) 0.0034(6) 0.0154(7) 0.0014(6)
N21 0.0202(6) 0.0243(6) 0.0270(7) 0.0002(5) 0.0094(5) -0.0011(5)
N22 0.0202(5) 0.0251(6) 0.0251(6) -0.0022(5) 0.0090(5) -0.0015(5)
N23 0.0248(6) 0.0261(6) 0.0273(7) -0.0031(5) 0.0050(5) 0.0033(5)
N24 0.0201(6) 0.0278(6) 0.0231(6) -0.0041(5) 0.0029(5) 0.0037(5)
N25 0.0223(6) 0.0270(7) 0.0245(7) -0.0016(5) 0.0054(5) 0.0042(5)
C21 0.0164(6) 0.0249(7) 0.0256(8) 0.0030(6) 0.0097(6) -0.0019(6)
C22 0.0206(7) 0.0256(8) 0.0301(8) -0.0015(6) 0.0112(6) -0.0043(7)
C23 0.0168(6) 0.0228(7) 0.0246(8) 0.0011(5) 0.0086(6) 0.0005(6)
C24 0.0173(6) 0.0224(7) 0.0235(8) 0.0001(5) 0.0071(6) 0.0006(6)
C25 0.0251(7) 0.0281(8) 0.0323(9) -0.0071(6) 0.0043(7) 0.0045(7)
C26 0.0228(7) 0.0369(9) 0.0226(8) -0.0038(6) 0.0023(6) 0.0069(6)
C27 0.0379(8) 0.0416(9) 0.0370(9) 0.0032(7) 0.0065(7) 0.0145(7)
C28 0.0530(10) 0.0584(11) 0.0321(9) 0.0091(8) 0.0151(8) 0.0064(8)
C29 0.0286(7) 0.0310(8) 0.0243(8) 0.0016(6) 0.0114(6) 0.0043(6)
C30 0.0228(7) 0.0248(8) 0.0260(8) -0.0036(6) 0.0099(6) 0.0011(6)
C31 0.0299(7) 0.0313(8) 0.0298(8) -0.0023(6) 0.0111(7) 0.0000(7)
C32 0.0374(8) 0.0327(9) 0.0488(10) 0.0000(7) 0.0238(8) -0.0045(8)
C33 0.0343(8) 0.0288(9) 0.0654(12) 0.0067(7) 0.0203(8) 0.0028(8)
C34 0.0380(9) 0.0313(9) 0.0468(10) 0.0057(7) 0.0119(8) 0.0120(8)
C35 0.0325(8) 0.0315(8) 0.0324(9) -0.0007(6) 0.0136(7) 0.0053(7)

loop_
_atom_type_symbol
_atom_type_description
_atom_type_scat_dispersion_real
_atom_type_scat_dispersion_imag
_atom_type_scat_source
C C 0.0033 0.0016 'International Tables Vol C Tables 4.2.6.8 and 6.1.1.4'
H H 0.0000 0.0000 'International Tables Vol C Tables 4.2.6.8 and 6.1.1.4'
N N 0.0061 0.0033 'International Tables Vol C Tables 4.2.6.8 and 6.1.1.4'
F F 0.0171 0.0103 'International Tables Vol C Tables 4.2.6.8 and 6.1.1.4'

loop_
_geom_angle_atom_site_label_1
_geom_angle_atom_site_label_2
_geom_angle_atom_site_label_3
_geom_angle
C2 N1 C1 117.70(11)
C2 N2 C3 110.12(10)
C5 N3 C4 103.39(10)
C5 N4 C3 105.74(10)
C5 N4 C6 128.68(11)
C3 N4 C6 125.56(10)
C1 N5 C9 124.12(11)
C1 N5 H5N 119.7(8)
C9 N5 H5N 116.1(8)
N5 C1 N1 119.51(12)
N5 C1 C4 122.18(11)
N1 C1 C4 118.31(11)
N2 C2 N1 129.98(12)
N2 C2 H2 115.0
N1 C2 H2 115.0
N2 C3 N4 126.89(11)
N2 C3 C4 126.94(12)
N4 C3 C4 106.13(11)
C3 C4 N3 110.75(11)
C3 C4 C1 116.93(11)
N3 C4 C1 132.26(11)
N3 C5 N4 113.99(12)
N3 C5 H5 123.0
N4 C5 H5 123.0
N4 C6 C7 111.03(10)
N4 C6 C8 110.17(10)
C7 C6 C8 112.72(11)
N4 C6 H6 107.6
C7 C6 H6 107.6
C8 C6 H6 107.6
C6 C7 H7A 109.5
C6 C7 H7B 109.5
H7A C7 H7B 109.5
C6 C7 H7C 109.5
H7A C7 H7C 109.5
H7B C7 H7C 109.5
C6 C8 H8A 109.5
C6 C8 H8B 109.5
H8A C8 H8B 109.5
C6 C8 H8C 109.5
H8A C8 H8C 109.5
H8B C8 H8C 109.5
N5 C9 C10 113.94(10)
N5 C9 H9A 108.8
C10 C9 H9A 108.8
N5 C9 H9B 108.8
C10 C9 H9B 108.8
H9A C9 H9B 107.7
C15 C10 C11 118.18(12)
C15 C10 C9 120.21(11)
C11 C10 C9 121.60(11)
C12 C11 C10 120.81(12)
C12 C11 H11 119.6
C10 C11 H11 119.6
C13 C12 C11 120.31(13)
C13 C12 H12 119.8
C11 C12 H12 119.8
C12 C13 C14 119.63(13)
C12 C13 H13 120.2
C14 C13 H13 120.2
C13 C14 C15 119.79(13)
C13 C14 H14 120.1
C15 C14 H14 120.1
C10 C15 C14 121.27(12)
C10 C15 H15 119.4
C14 C15 H15 119.4
C22 N21 C21 117.94(11)
C22 N22 C23 110.22(10)
C25 N23 C24 103.43(10)
C25 N24 C23 105.28(10)
C25 N24 C26 128.21(11)
C23 N24 C26 126.27(10)
C21 N25 C29 122.94(11)
C21 N25 H25N 117.6(8)
C29 N25 H25N 117.3(8)
N25 C21 N21 119.20(12)
N25 C21 C24 122.67(11)
N21 C21 C24 118.13(11)
N22 C22 N21 129.88(11)
N22 C22 H22 115.1
N21 C22 H22 115.1
N22 C23 N24 126.80(11)
N22 C23 C24 126.90(12)
N24 C23 C24 106.28(10)
C23 C24 N23 110.56(11)
C23 C24 C21 116.92(11)
N23 C24 C21 132.52(11)
N23 C25 N24 114.45(11)
N23 C25 H25 122.8
N24 C25 H25 122.8
N24 C26 C27 110.72(11)
N24 C26 C28 109.45(11)
C27 C26 C28 112.88(12)
N24 C26 H26 107.9
C27 C26 H26 107.9
C28 C26 H26 107.9
C26 C27 H27A 109.5
C26 C27 H27B 109.5
H27A C27 H27B 109.5
C26 C27 H27C 109.5
H27A C27 H27C 109.5
H27B C27 H27C 109.5
C26 C28 H28A 109.5
C26 C28 H28B 109.5
H28A C28 H28B 109.5
C26 C28 H28C 109.5
H28A C28 H28C 109.5
H28B C28 H28C 109.5
N25 C29 C30 114.18(11)
N25 C29 H29A 108.7
C30 C29 H29A 108.7
N25 C29 H29B 108.7
C30 C29 H29B 108.7
H29A C29 H29B 107.6
C31 C30 C35 118.45(12)
C31 C30 C29 121.18(11)
C35 C30 C29 120.36(12)
C32 C31 C30 120.95(13)
C32 C31 H31 119.5
C30 C31 H31 119.5
C33 C32 C31 119.95(14)
C33 C32 H32 120.0
C31 C32 H32 120.0
C32 C33 C34 119.99(13)
C32 C33 H33 120.0
C34 C33 H33 120.0
C33 C34 C35 119.86(14)
C33 C34 H34 120.1
C35 C34 H34 120.1
C34 C35 C30 120.79(13)
C34 C35 H35 119.6
C30 C35 H35 119.6

loop_
_geom_bond_atom_site_label_1
_geom_bond_atom_site_label_2
_geom_bond_distance
N1 C2 1.3434(15)
N1 C1 1.3476(15)
N2 C2 1.3276(15)
N2 C3 1.3482(14)
N3 C5 1.3185(15)
N3 C4 1.3851(14)
N4 C5 1.3635(14)
N4 C3 1.3693(15)
N4 C6 1.4725(14)
N5 C1 1.3404(15)
N5 C9 1.4441(14)
N5 H5N 0.897(12)
C1 C4 1.4017(16)
C2 H2 0.9500
C3 C4 1.3781(15)
C5 H5 0.9500
C6 C7 1.5069(17)
C6 C8 1.5119(16)
C6 H6 1.0000
C7 H7A 0.9800
C7 H7B 0.9800
C7 H7C 0.9800
C8 H8A 0.9800
C8 H8B 0.9800
C8 H8C 0.9800
C9 C10 1.5086(16)
C9 H9A 0.9900
C9 H9B 0.9900
C10 C15 1.3811(16)
C10 C11 1.3842(16)
C11 C12 1.3794(17)
C11 H11 0.9500
C12 C13 1.3757(17)
C12 H12 0.9500
C13 C14 1.3764(18)
C13 H13 0.9500
C14 C15 1.3818(17)
C14 H14 0.9500
C15 H15 0.9500
N21 C22 1.3396(14)
N21 C21 1.3500(14)
N22 C22 1.3291(14)
N22 C23 1.3460(14)
N23 C25 1.3138(14)
N23 C24 1.3869(14)
N24 C25 1.3661(14)
N24 C23 1.3730(14)
N24 C26 1.4733(14)
N25 C21 1.3440(15)
N25 C29 1.4539(15)
N25 H25N 0.908(12)
C21 C24 1.4012(16)
C22 H22 0.9500
C23 C24 1.3815(15)
C25 H25 0.9500
C26 C27 1.5093(17)
C26 C28 1.5141(18)
C26 H26 1.0000
C27 H27A 0.9800
C27 H27B 0.9800
C27 H27C 0.9800
C28 H28A 0.9800
C28 H28B 0.9800
C28 H28C 0.9800
C29 C30 1.5141(16)
C29 H29A 0.9900
C29 H29B 0.9900
C30 C31 1.3826(17)
C30 C35 1.3869(16)
C31 C32 1.3825(17)
C31 H31 0.9500
C32 C33 1.3753(18)
C32 H32 0.9500
C33 C34 1.3778(19)
C33 H33 0.9500
C34 C35 1.3841(17)
C34 H34 0.9500
C35 H35 0.9500

loop_
_geom_hbond_atom_site_label_D
_geom_hbond_atom_site_label_H
_geom_hbond_atom_site_label_A
_geom_hbond_site_symmetry_D
_geom_hbond_site_symmetry_H
_geom_hbond_site_symmetry_A
_geom_hbond_distance_DH
_geom_hbond_distance_HA
_geom_hbond_distance_DA
_geom_hbond_angle_DHA
_geom_hbond_publ_flag
N5 H5N N23 1_555 1_555 1_555 0.896(13) 2.129(11) 2.9883(13) 160.2(12) y
N25 H25N N3 1_555 1_555 1_555 0.908(12) 2.151(12) 3.0088(15) 157.2(12) y
C25 H25 Cg1 1_555 1_555 1_555 0.95 2.76 3.6413(14) 155.5 y
C5 H5 Cg2 1_555 1_555 1_555 0.95 2.72 3.6179(13) 157.9 y
C12 H12 Cg3 1_555 1_555 3_667 0.95 2.93 3.6703(17) 135.2 y
C15 H15 Cg4 1_555 1_555 3_767 0.95 2.60 3.5158(15) 161.3 y
Cg3 . Cg3 1_555 . 3_666 . . 3.30710(10) . .
